data_7708646
loop_
_publ_author_name
'Schulz, Axel'
'Szych, Lilian'
'Pilopp, Yannic'
'Bresien, Jonas'
'Villinger, Alexander'
'L\"udtke, Karsten Paul'

_publ_section_title
;
 On the Reaction of Potassium Phosphide KP(iPr)Ter with Chalcogenes,
 Heteroallenes and Acyl Chloride
;
_journal_name_full 'Dalton Transactions'
_journal_paper_doi 10.1039/D1DT03400F
_journal_year 2021
_chemical_formula_moiety 'C30 H38.50 K O P Se2, 0.5(C4 H8 O), 0.25(C4 H10 O2)'
_chemical_formula_sum 'C30 H38.5 K O P Se2'
_chemical_formula_weight 643.10
_space_group_crystal_system monoclinic
_space_group_IT_number 14
_space_group_name_Hall '-P 2yn'
_space_group_name_H-M_alt 'P 1 21/n 1'
_atom_sites_solution_hydrogens geom
_audit_creation_method SHELXL-2014/7
_audit_update_record
;
2021-08-03 deposited with the CCDC.	2021-10-29 downloaded from the CCDC.
;
_cell_angle_alpha 90
_cell_angle_beta 92.786(2)
_cell_angle_gamma 90
_cell_formula_units_Z 8
_cell_length_a 8.9206(7)
_cell_length_b 17.3366(14)
_cell_length_c 37.912(3)
_cell_measurement_reflns_used 9473
_cell_measurement_temperature 123(2)
_cell_measurement_theta_max 32.53
_cell_measurement_theta_min 2.57
_cell_volume 5856.3(8)
_computing_cell_refinement 'Bruker Apex V7.51A'
_computing_data_collection 'Bruker Apex V7.51A'
_computing_data_reduction 'Bruker SAINT'
_computing_molecular_graphics 'ORTEP-3v2.01 (Farrugia, 1997)'
_computing_publication_material 'SHELXL-2014/7 (Sheldrick, 2014)'
_computing_structure_refinement 'SHELXL-2014/7 (Sheldrick, 2014)'
_computing_structure_solution 'Bruker SHELXTL'
_diffrn_ambient_temperature 123(2)
_diffrn_measured_fraction_theta_full 0.997
_diffrn_measured_fraction_theta_max 0.998
_diffrn_measurement_device_type 'Bruker D8 QUEST diffractometer'
_diffrn_measurement_method 'phi and omega scans'
_diffrn_radiation_type MoK\a
_diffrn_radiation_wavelength 0.71073
_diffrn_reflns_av_R_equivalents 0.0296
_diffrn_reflns_av_unetI/netI 0.0220
_diffrn_reflns_Laue_measured_fraction_full 0.997
_diffrn_reflns_Laue_measured_fraction_max 0.998
_diffrn_reflns_limit_h_max 12
_diffrn_reflns_limit_h_min -12
_diffrn_reflns_limit_k_max 24
_diffrn_reflns_limit_k_min -24
_diffrn_reflns_limit_l_max 53
_diffrn_reflns_limit_l_min -53
_diffrn_reflns_number 97852
_diffrn_reflns_point_group_measured_fraction_full 0.997
_diffrn_reflns_point_group_measured_fraction_max 0.998
_diffrn_reflns_theta_full 25.242
_diffrn_reflns_theta_max 29.998
_diffrn_reflns_theta_min 2.323
_diffrn_source 'microfocus sealed tube'
_exptl_absorpt_coefficient_mu 2.743
_exptl_absorpt_correction_T_max 0.7464
_exptl_absorpt_correction_T_min 0.6758
_exptl_absorpt_correction_type multi-scan
_exptl_absorpt_process_details '(SADABS; Sheldrick, 2014)'
_exptl_crystal_colour colourless
_exptl_crystal_density_diffrn 1.459
_exptl_crystal_description block
_exptl_crystal_F_000 2628
_exptl_crystal_size_max 0.250
_exptl_crystal_size_mid 0.160
_exptl_crystal_size_min 0.140
_platon_squeeze_details
;
The unit cell contains four THF and two DME molecules which have been treated 
as a diffuse contribution to the overall scattering without specific atom 
positions by SQUEEZE/PLATON. These were removed from the model, but included 
in the empirical formula.
;
_refine_diff_density_max 2.706
_refine_diff_density_min -1.308
_refine_diff_density_rms 0.123
_refine_ls_extinction_method none
_refine_ls_goodness_of_fit_ref 1.143
_refine_ls_hydrogen_treatment constr
_refine_ls_matrix_type full
_refine_ls_number_parameters 575
_refine_ls_number_reflns 17065
_refine_ls_number_restraints 0
_refine_ls_restrained_S_all 1.143
_refine_ls_R_factor_all 0.0575
_refine_ls_R_factor_gt 0.0510
_refine_ls_shift/su_max 0.001
_refine_ls_shift/su_mean 0.000
_refine_ls_structure_factor_coef Fsqd
_refine_ls_weighting_details 'w=1/[\s^2^(Fo^2^)+(0.0229P)^2^+30.2072P] where P=(Fo^2^+2Fc^2^)/3'
_refine_ls_weighting_scheme calc
_refine_ls_wR_factor_gt 0.1160
_refine_ls_wR_factor_ref 0.1184
_reflns_Friedel_coverage 0.000
_reflns_number_gt 15002
_reflns_number_total 17065
_reflns_threshold_expression 'I > 2\s(I)'
_cod_data_source_file d1dt03400f2.cif
_cod_data_source_block is_kpl02
_cod_original_sg_symbol_H-M 'P 21/n'
_cod_original_formula_sum 'C30 H38.50 K O P Se2'
_cod_database_code 7708646
_shelx_shelxl_version_number 2014/7
_shelx_space_group_comment
;
The symmetry employed for this shelxl refinement is uniquely defined
by the following loop, which should always be used as a source of
symmetry information in preference to the above space-group names.
They are only intended as comments.
;
_shelx_estimated_absorpt_t_min 0.547
_shelx_estimated_absorpt_t_max 0.700
_platon_squeeze_void_probe_radius 1.20

loop_
_space_group_symop_operation_xyz
'x, y, z'
'-x+1/2, y+1/2, -z+1/2'
'-x, -y, -z'
'x-1/2, -y-1/2, z-1/2'

loop_
_atom_site_label
_atom_site_type_symbol
_atom_site_fract_x
_atom_site_fract_y
_atom_site_fract_z
_atom_site_U_iso_or_equiv
_atom_site_adp_type
_atom_site_occupancy
_atom_site_site_symmetry_order
_atom_site_calc_flag
_atom_site_refinement_flags_posn
_atom_site_refinement_flags_adp
_atom_site_refinement_flags_occupancy
_atom_site_disorder_assembly
_atom_site_disorder_group
Se1 Se 0.45091(4) 0.37249(2) 0.31981(2) 0.01524(7) Uani 1 1 d . . . . .
Se2 Se 0.68763(4) 0.21344(2) 0.29714(2) 0.01406(7) Uani 1 1 d . . . . .
Se3 Se 0.54245(3) 0.22283(2) 0.18288(2) 0.01520(7) Uani 1 1 d . . . . .
Se4 Se 0.30451(4) 0.38253(2) 0.20434(2) 0.01415(7) Uani 1 1 d . . . . .
K1 K 0.34959(8) 0.22688(5) 0.25331(2) 0.01941(14) Uani 1 1 d . . . . .
K2 K 0.64141(8) 0.36965(5) 0.24877(2) 0.01943(14) Uani 1 1 d . . . . .
P1 P 0.59410(9) 0.27967(4) 0.33922(2) 0.01064(14) Uani 1 1 d . . . . .
P2 P 0.39936(8) 0.31513(5) 0.16276(2) 0.01042(14) Uani 1 1 d . . . . .
C1 C 0.7455(3) 0.31751(18) 0.37072(8) 0.0131(5) Uani 1 1 d . . . . .
C2 C 0.8262(4) 0.38429(19) 0.36059(8) 0.0153(6) Uani 1 1 d . . . . .
C3 C 0.9215(5) 0.4224(2) 0.38536(10) 0.0271(8) Uani 1 1 d . . . . .
H3 H 0.9705 0.4683 0.3786 0.033 Uiso 1 1 calc R U . . .
C4 C 0.9461(5) 0.3950(3) 0.41938(11) 0.0344(10) Uani 1 1 d . . . . .
H4 H 1.0065 0.4231 0.4363 0.041 Uiso 1 1 calc R U . . .
C5 C 0.8807(5) 0.3256(2) 0.42829(10) 0.0295(9) Uani 1 1 d . . . . .
H5 H 0.9033 0.3043 0.4510 0.035 Uiso 1 1 calc R U . . .
C6 C 0.7823(4) 0.2857(2) 0.40482(8) 0.0170(6) Uani 1 1 d . . . . .
C7 C 0.7386(4) 0.2075(2) 0.41880(8) 0.0167(6) Uani 1 1 d . . . . .
C8 C 0.6485(4) 0.2009(2) 0.44837(9) 0.0197(7) Uani 1 1 d . . . . .
C9 C 0.6175(4) 0.1273(2) 0.46156(9) 0.0219(7) Uani 1 1 d . . . . .
H9 H 0.5538 0.1229 0.4808 0.026 Uiso 1 1 calc R U . . .
C10 C 0.6767(4) 0.0608(2) 0.44745(9) 0.0207(7) Uani 1 1 d . . . . .
C11 C 0.7726(4) 0.0690(2) 0.41958(9) 0.0206(7) Uani 1 1 d . . . . .
H11 H 0.8168 0.0241 0.4101 0.025 Uiso 1 1 calc R U . . .
C12 C 0.8056(4) 0.1407(2) 0.40531(9) 0.0179(6) Uani 1 1 d . . . . .
C13 C 0.5902(5) 0.2703(2) 0.46778(10) 0.0288(8) Uani 1 1 d . . . . .
H13A H 0.4847 0.2619 0.4729 0.043 Uiso 1 1 calc R U . . .
H13B H 0.5985 0.3164 0.4530 0.043 Uiso 1 1 calc R U . . .
H13C H 0.6495 0.2775 0.4900 0.043 Uiso 1 1 calc R U . . .
C14 C 0.6439(5) -0.0180(2) 0.46235(11) 0.0283(8) Uani 1 1 d . . . . .
H14A H 0.7189 -0.0549 0.4547 0.042 Uiso 1 1 calc R U . . .
H14B H 0.5437 -0.0347 0.4538 0.042 Uiso 1 1 calc R U . . .
H14C H 0.6478 -0.0153 0.4882 0.042 Uiso 1 1 calc R U . . .
C15 C 0.9179(4) 0.1449(2) 0.37685(10) 0.0246(7) Uani 1 1 d . . . . .
H15A H 0.9742 0.0964 0.3763 0.037 Uiso 1 1 calc R U . . .
H15B H 0.9874 0.1877 0.3819 0.037 Uiso 1 1 calc R U . . .
H15C H 0.8649 0.1532 0.3539 0.037 Uiso 1 1 calc R U . . .
C16 C 0.8397(3) 0.41509(18) 0.32360(8) 0.0126(5) Uani 1 1 d . . . . .
C17 C 0.9453(3) 0.37812(17) 0.30268(8) 0.0121(5) Uani 1 1 d . . . . .
C18 C 0.9777(4) 0.41021(18) 0.26987(9) 0.0147(6) Uani 1 1 d . . . . .
H18 H 1.0589 0.3864 0.2562 0.018 Uiso 1 1 calc R U . . .
C19 C 0.9122(3) 0.47887(19) 0.25759(9) 0.0150(6) Uani 1 1 d . . . . .
C20 C 0.8142(4) 0.51689(18) 0.27967(9) 0.0157(6) Uani 1 1 d . . . . .
H20 H 0.7764 0.5693 0.2727 0.019 Uiso 1 1 calc R U . . .
C21 C 0.7786(4) 0.48701(18) 0.31255(9) 0.0143(6) Uani 1 1 d . . . . .
C22 C 1.0343(4) 0.30960(19) 0.31571(9) 0.0171(6) Uani 1 1 d . . . . .
H22A H 1.1216 0.3271 0.3303 0.026 Uiso 1 1 calc R U . . .
H22B H 1.0683 0.2802 0.2955 0.026 Uiso 1 1 calc R U . . .
H22C H 0.9713 0.2767 0.3299 0.026 Uiso 1 1 calc R U . . .
C23 C 0.9506(4) 0.5117(2) 0.22248(9) 0.0208(7) Uani 1 1 d . . . . .
H23A H 1.0361 0.5469 0.2257 0.031 Uiso 1 1 calc R U . . .
H23B H 0.8640 0.5399 0.2121 0.031 Uiso 1 1 calc R U . . .
H23C H 0.9769 0.4696 0.2066 0.031 Uiso 1 1 calc R U . . .
C24 C 0.6827(4) 0.5347(2) 0.33615(10) 0.0208(7) Uani 1 1 d . . . . .
H24A H 0.7458 0.5726 0.3490 0.031 Uiso 1 1 calc R U . . .
H24B H 0.6352 0.5008 0.3530 0.031 Uiso 1 1 calc R U . . .
H24C H 0.6050 0.5615 0.3217 0.031 Uiso 1 1 calc R U . . .
C25 C 0.4706(4) 0.21502(19) 0.36416(8) 0.0146(6) Uani 1 1 d . . . . .
H25 H 0.5350 0.1762 0.3772 0.017 Uiso 1 1 calc R U . . .
C26 C 0.3836(4) 0.2604(2) 0.39102(9) 0.0228(7) Uani 1 1 d . . . . .
H26A H 0.3410 0.2246 0.4079 0.034 Uiso 1 1 calc R U . . .
H26B H 0.3024 0.2893 0.3787 0.034 Uiso 1 1 calc R U . . .
H26C H 0.4515 0.2964 0.4037 0.034 Uiso 1 1 calc R U . . .
C27 C 0.3606(4) 0.1720(2) 0.33886(9) 0.0176(6) Uani 1 1 d . . . . .
H27A H 0.2975 0.1377 0.3524 0.026 Uiso 1 1 calc R U . . .
H27B H 0.4168 0.1413 0.3223 0.026 Uiso 1 1 calc R U . . .
H27C H 0.2970 0.2093 0.3257 0.026 Uiso 1 1 calc R U . . .
C28 C 0.2483(3) 0.27646(18) 0.13129(8) 0.0120(5) Uani 1 1 d . . . . .
C29 C 0.2103(4) 0.3089(2) 0.09741(8) 0.0161(6) Uani 1 1 d . . . . .
C30 C 0.1134(5) 0.2686(2) 0.07378(9) 0.0252(8) Uani 1 1 d . . . . .
H30 H 0.0903 0.2901 0.0511 0.030 Uiso 1 1 calc R U . . .
C31 C 0.0502(5) 0.1988(3) 0.08236(10) 0.0334(10) Uani 1 1 d . . . . .
H31 H -0.0093 0.1707 0.0654 0.040 Uiso 1 1 calc R U . . .
C32 C 0.0759(4) 0.1706(2) 0.11649(10) 0.0241(7) Uani 1 1 d . . . . .
H32 H 0.0284 0.1241 0.1231 0.029 Uiso 1 1 calc R U . . .
C33 C 0.1694(4) 0.20895(19) 0.14134(8) 0.0144(6) Uani 1 1 d . . . . .
C34 C 0.2529(4) 0.38717(19) 0.08401(8) 0.0149(6) Uani 1 1 d . . . . .
C35 C 0.1835(4) 0.4535(2) 0.09739(8) 0.0151(6) Uani 1 1 d . . . . .
C36 C 0.2177(4) 0.5258(2) 0.08365(9) 0.0179(6) Uani 1 1 d . . . . .
H36 H 0.1715 0.5704 0.0929 0.021 Uiso 1 1 calc R U . . .
C37 C 0.3181(4) 0.5346(2) 0.05663(9) 0.0194(6) Uani 1 1 d . . . . .
C38 C 0.3787(4) 0.4684(2) 0.04272(9) 0.0197(6) Uani 1 1 d . . . . .
H38 H 0.4455 0.4733 0.0241 0.024 Uiso 1 1 calc R U . . .
C39 C 0.3456(4) 0.3943(2) 0.05505(8) 0.0172(6) Uani 1 1 d . . . . .
C40 C 0.0671(4) 0.4486(2) 0.12484(10) 0.0218(7) Uani 1 1 d . . . . .
H40A H 0.0160 0.4984 0.1265 0.033 Uiso 1 1 calc R U . . .
H40B H 0.1160 0.4356 0.1478 0.033 Uiso 1 1 calc R U . . .
H40C H -0.0065 0.4086 0.1181 0.033 Uiso 1 1 calc R U . . .
C41 C 0.3527(5) 0.6131(2) 0.04201(10) 0.0254(8) Uani 1 1 d . . . . .
H41A H 0.4513 0.6120 0.0317 0.038 Uiso 1 1 calc R U . . .
H41B H 0.3536 0.6513 0.0611 0.038 Uiso 1 1 calc R U . . .
H41C H 0.2759 0.6270 0.0238 0.038 Uiso 1 1 calc R U . . .
C42 C 0.4066(4) 0.3258(2) 0.03562(9) 0.0220(7) Uani 1 1 d . . . . .
H42A H 0.5142 0.3330 0.0326 0.033 Uiso 1 1 calc R U . . .
H42B H 0.3542 0.3213 0.0124 0.033 Uiso 1 1 calc R U . . .
H42C H 0.3909 0.2787 0.0492 0.033 Uiso 1 1 calc R U . . .
C43 C 0.1548(3) 0.17851(18) 0.17827(8) 0.0127(5) Uani 1 1 d . . . . .
C44 C 0.2170(3) 0.10719(18) 0.18954(9) 0.0142(6) Uani 1 1 d . . . . .
C45 C 0.1820(4) 0.07782(18) 0.22264(9) 0.0153(6) Uani 1 1 d . . . . .
H45 H 0.2206 0.0257 0.2299 0.018 Uiso 1 1 calc R U . . .
C46 C 0.0812(4) 0.11548(19) 0.24400(9) 0.0164(6) Uani 1 1 d . . . . .
C47 C 0.0152(3) 0.18363(18) 0.23159(9) 0.0148(6) Uani 1 1 d . . . . .
H47 H -0.0675 0.2070 0.2449 0.018 Uiso 1 1 calc R U . . .
C48 C 0.0483(3) 0.21476(18) 0.19898(9) 0.0144(6) Uani 1 1 d . . . . .
C49 C 0.3138(4) 0.0593(2) 0.16648(9) 0.0194(6) Uani 1 1 d . . . . .
H49A H 0.2517 0.0204 0.1540 0.029 Uiso 1 1 calc R U . . .
H49B H 0.3922 0.0336 0.1812 0.029 Uiso 1 1 calc R U . . .
H49C H 0.3603 0.0927 0.1493 0.029 Uiso 1 1 calc R U . . .
C50 C 0.0418(4) 0.0836(2) 0.27957(10) 0.0220(7) Uani 1 1 d . . . . .
H50A H 0.0987 0.0361 0.2844 0.033 Uiso 1 1 calc R U . . .
H50B H -0.0659 0.0724 0.2793 0.033 Uiso 1 1 calc R U . . .
H50C H 0.0671 0.1218 0.2980 0.033 Uiso 1 1 calc R U . . .
C51 C -0.0416(4) 0.28351(19) 0.18540(9) 0.0166(6) Uani 1 1 d . . . . .
H51A H -0.1031 0.2685 0.1644 0.025 Uiso 1 1 calc R U . . .
H51B H 0.0269 0.3251 0.1793 0.025 Uiso 1 1 calc R U . . .
H51C H -0.1070 0.3015 0.2037 0.025 Uiso 1 1 calc R U . . .
C52 C 0.5240(4) 0.37910(19) 0.13768(8) 0.0155(6) Uani 1 1 d . . . . .
H52 H 0.4600 0.4177 0.1244 0.019 Uiso 1 1 calc R U . . .
C53 C 0.6107(4) 0.3323(2) 0.11100(9) 0.0202(7) Uani 1 1 d . . . . .
H53A H 0.6556 0.3674 0.0942 0.030 Uiso 1 1 calc R U . . .
H53B H 0.5418 0.2969 0.0982 0.030 Uiso 1 1 calc R U . . .
H53C H 0.6901 0.3026 0.1235 0.030 Uiso 1 1 calc R U . . .
C54 C 0.6344(4) 0.4227(2) 0.16252(9) 0.0178(6) Uani 1 1 d . . . . .
H54A H 0.6940 0.4582 0.1488 0.027 Uiso 1 1 calc R U . . .
H54B H 0.7011 0.3859 0.1750 0.027 Uiso 1 1 calc R U . . .
H54C H 0.5786 0.4521 0.1797 0.027 Uiso 1 1 calc R U . . .

loop_
_atom_site_aniso_label
_atom_site_aniso_U_11
_atom_site_aniso_U_22
_atom_site_aniso_U_33
_atom_site_aniso_U_23
_atom_site_aniso_U_13
_atom_site_aniso_U_12
Se1 0.01159(14) 0.01425(14) 0.01977(15) 0.00448(11) -0.00063(11) 0.00238(11)
Se2 0.01335(14) 0.01452(14) 0.01433(14) -0.00303(11) 0.00082(11) -0.00016(11)
Se3 0.01103(13) 0.01515(15) 0.01932(15) 0.00492(11) -0.00038(11) 0.00174(11)
Se4 0.01284(14) 0.01510(14) 0.01455(14) -0.00207(11) 0.00100(11) -0.00045(11)
K1 0.0169(3) 0.0252(4) 0.0157(3) 0.0051(3) -0.0028(2) -0.0075(3)
K2 0.0176(3) 0.0242(4) 0.0161(3) 0.0049(3) -0.0028(2) -0.0078(3)
P1 0.0100(3) 0.0107(3) 0.0111(3) 0.0006(3) -0.0008(3) -0.0006(3)
P2 0.0087(3) 0.0123(3) 0.0102(3) 0.0023(3) 0.0001(2) -0.0002(3)
C1 0.0139(13) 0.0136(13) 0.0116(13) 0.0004(11) -0.0016(10) 0.0010(11)
C2 0.0158(14) 0.0150(14) 0.0149(14) -0.0015(11) -0.0017(11) -0.0018(11)
C3 0.032(2) 0.0252(18) 0.0236(18) 0.0001(14) -0.0061(15) -0.0134(16)
C4 0.044(2) 0.037(2) 0.0210(18) 0.0003(16) -0.0110(17) -0.020(2)
C5 0.040(2) 0.032(2) 0.0154(16) 0.0035(14) -0.0122(15) -0.0115(17)
C6 0.0210(15) 0.0175(15) 0.0123(13) 0.0004(11) -0.0029(11) -0.0024(12)
C7 0.0185(15) 0.0193(15) 0.0116(13) 0.0032(11) -0.0046(11) -0.0001(12)
C8 0.0263(17) 0.0196(16) 0.0127(14) 0.0030(12) -0.0026(12) 0.0011(13)
C9 0.0263(17) 0.0268(18) 0.0124(14) 0.0049(13) -0.0009(12) -0.0029(14)
C10 0.0262(17) 0.0191(16) 0.0161(15) 0.0051(12) -0.0056(13) -0.0029(13)
C11 0.0239(17) 0.0197(16) 0.0176(15) 0.0037(12) -0.0043(13) 0.0018(13)
C12 0.0183(15) 0.0213(16) 0.0138(14) 0.0029(12) -0.0034(11) 0.0011(12)
C13 0.041(2) 0.029(2) 0.0163(16) 0.0007(14) 0.0028(15) 0.0053(17)
C14 0.035(2) 0.0244(19) 0.0255(18) 0.0055(15) -0.0015(15) -0.0048(16)
C15 0.0220(17) 0.0297(19) 0.0223(17) 0.0109(14) 0.0018(13) 0.0071(14)
C16 0.0106(12) 0.0120(13) 0.0152(13) -0.0007(11) -0.0008(10) -0.0036(10)
C17 0.0100(12) 0.0077(12) 0.0183(14) 0.0022(10) -0.0017(10) -0.0007(10)
C18 0.0130(13) 0.0121(13) 0.0192(15) 0.0007(11) 0.0025(11) -0.0012(11)
C19 0.0113(13) 0.0148(14) 0.0187(14) 0.0020(11) -0.0007(11) -0.0017(11)
C20 0.0149(14) 0.0117(13) 0.0200(15) 0.0026(11) -0.0020(11) -0.0007(11)
C21 0.0138(13) 0.0099(13) 0.0192(14) -0.0021(11) 0.0007(11) -0.0016(11)
C22 0.0105(13) 0.0149(14) 0.0257(16) 0.0050(12) -0.0005(12) 0.0039(11)
C23 0.0231(16) 0.0195(16) 0.0200(16) 0.0057(13) 0.0039(13) -0.0003(13)
C24 0.0236(17) 0.0140(15) 0.0252(17) -0.0016(13) 0.0046(13) 0.0023(13)
C25 0.0130(13) 0.0169(14) 0.0136(13) 0.0030(11) -0.0006(11) -0.0013(11)
C26 0.0198(16) 0.033(2) 0.0160(15) 0.0018(14) 0.0047(12) -0.0003(14)
C27 0.0176(15) 0.0180(15) 0.0168(14) 0.0042(12) -0.0022(12) -0.0049(12)
C28 0.0101(12) 0.0133(13) 0.0126(13) 0.0006(10) -0.0006(10) -0.0006(10)
C29 0.0155(14) 0.0183(15) 0.0144(14) 0.0022(12) 0.0003(11) -0.0019(12)
C30 0.0313(19) 0.0290(19) 0.0146(15) 0.0045(14) -0.0063(14) -0.0088(16)
C31 0.046(2) 0.033(2) 0.0194(17) 0.0019(15) -0.0114(17) -0.0217(19)
C32 0.0306(19) 0.0209(17) 0.0203(16) 0.0023(13) -0.0042(14) -0.0120(15)
C33 0.0137(13) 0.0151(14) 0.0143(13) 0.0022(11) -0.0010(11) -0.0014(11)
C34 0.0158(14) 0.0173(15) 0.0112(13) 0.0038(11) -0.0027(11) -0.0016(11)
C35 0.0147(14) 0.0191(15) 0.0113(13) 0.0047(11) -0.0011(11) 0.0012(11)
C36 0.0210(15) 0.0170(15) 0.0154(14) 0.0006(12) -0.0024(12) 0.0026(12)
C37 0.0236(16) 0.0188(15) 0.0156(14) 0.0041(12) -0.0015(12) -0.0031(13)
C38 0.0244(16) 0.0220(16) 0.0129(14) 0.0024(12) 0.0034(12) -0.0024(13)
C39 0.0201(15) 0.0194(15) 0.0122(13) 0.0014(11) 0.0003(11) -0.0002(12)
C40 0.0193(16) 0.0251(17) 0.0214(16) 0.0057(13) 0.0055(13) 0.0058(13)
C41 0.037(2) 0.0196(17) 0.0193(16) 0.0053(13) 0.0021(15) -0.0051(15)
C42 0.0328(19) 0.0212(16) 0.0122(14) -0.0008(12) 0.0032(13) 0.0019(14)
C43 0.0115(13) 0.0114(13) 0.0151(13) 0.0033(11) -0.0010(10) -0.0015(10)
C44 0.0108(13) 0.0130(14) 0.0187(14) 0.0001(11) -0.0001(11) 0.0003(11)
C45 0.0169(14) 0.0096(13) 0.0196(15) 0.0029(11) 0.0009(11) 0.0013(11)
C46 0.0199(15) 0.0119(14) 0.0172(14) 0.0042(11) 0.0001(12) -0.0039(12)
C47 0.0116(13) 0.0133(14) 0.0198(15) 0.0026(11) 0.0024(11) -0.0022(11)
C48 0.0107(13) 0.0131(13) 0.0195(14) 0.0015(11) 0.0001(11) -0.0028(11)
C49 0.0217(16) 0.0145(14) 0.0224(16) -0.0016(12) 0.0050(13) 0.0022(12)
C50 0.0223(16) 0.0187(16) 0.0255(17) 0.0086(13) 0.0053(13) -0.0003(13)
C51 0.0110(13) 0.0170(15) 0.0220(15) 0.0045(12) 0.0011(11) 0.0003(11)
C52 0.0134(13) 0.0173(15) 0.0156(14) 0.0061(11) 0.0004(11) -0.0036(11)
C53 0.0193(15) 0.0253(17) 0.0164(15) 0.0029(13) 0.0052(12) -0.0023(13)
C54 0.0118(13) 0.0196(15) 0.0219(16) 0.0033(12) -0.0006(12) -0.0049(12)

loop_
_atom_type_symbol
_atom_type_description
_atom_type_scat_dispersion_real
_atom_type_scat_dispersion_imag
_atom_type_scat_source
C C 0.0033 0.0016 'International Tables Vol C Tables 4.2.6.8 and 6.1.1.4'
H H 0.0000 0.0000 'International Tables Vol C Tables 4.2.6.8 and 6.1.1.4'
K K 0.2009 0.2494 'International Tables Vol C Tables 4.2.6.8 and 6.1.1.4'
P P 0.1023 0.0942 'International Tables Vol C Tables 4.2.6.8 and 6.1.1.4'
Se Se -0.0929 2.2259 'International Tables Vol C Tables 4.2.6.8 and 6.1.1.4'
O O 0.0106 0.0060 'International Tables Vol C Tables 4.2.6.8 and 6.1.1.4'

loop_
_geom_angle_atom_site_label_1
_geom_angle_atom_site_label_2
_geom_angle_atom_site_label_3
_geom_angle
_geom_angle_site_symmetry_1
_geom_angle_site_symmetry_3
_geom_angle_publ_flag
P1 Se1 K2 86.95(3) . . ?
P1 Se1 K1 80.95(3) . . ?
K2 Se1 K1 62.590(18) . . ?
P1 Se2 K2 86.09(3) . . ?
P1 Se2 K1 87.66(3) . . ?
K2 Se2 K1 65.416(18) . . ?
P2 Se3 K1 86.95(3) . . ?
P2 Se3 K2 81.03(3) . . ?
K1 Se3 K2 62.714(18) . . ?
P2 Se4 K1 85.81(3) . . ?
P2 Se4 K2 87.58(3) . . ?
K1 Se4 K2 65.366(18) . . ?
C46 K1 C47 25.80(8) . . ?
C46 K1 C45 25.79(9) . . ?
C47 K1 C45 44.54(8) . . ?
C46 K1 Se3 109.38(7) . . ?
C47 K1 Se3 108.25(6) . . ?
C45 K1 Se3 86.57(6) . . ?
C46 K1 Se4 112.11(6) . . ?
C47 K1 Se4 87.67(6) . . ?
C45 K1 Se4 114.72(6) . . ?
Se3 K1 Se4 66.959(16) . . ?
C46 K1 C48 44.51(8) . . ?
C47 K1 C48 24.75(8) . . ?
C45 K1 C48 50.78(8) . . ?
Se3 K1 C48 86.20(6) . . ?
Se4 K1 C48 68.15(6) . . ?
C46 K1 C44 44.43(8) . . ?
C47 K1 C44 50.79(8) . . ?
C45 K1 C44 24.60(8) . . ?
Se3 K1 C44 64.95(6) . . ?
Se4 K1 C44 94.09(6) . . ?
C48 K1 C44 42.79(8) . . ?
C46 K1 C43 51.76(8) . . ?
C47 K1 C43 43.59(8) . . ?
C45 K1 C43 43.44(8) . . ?
Se3 K1 C43 64.67(5) . . ?
Se4 K1 C43 71.55(5) . . ?
C48 K1 C43 24.34(8) . . ?
C44 K1 C43 24.26(7) . . ?
C46 K1 C27 85.38(8) . . ?
C47 K1 C27 99.62(8) . . ?
C45 K1 C27 96.51(8) . . ?
Se3 K1 C27 142.37(7) . . ?
Se4 K1 C27 140.40(7) . . ?
C48 K1 C27 124.34(8) . . ?
C44 K1 C27 120.67(8) . . ?
C43 K1 C27 136.97(8) . . ?
C46 K1 Se2 133.04(7) . . ?
C47 K1 Se2 157.55(6) . . ?
C45 K1 Se2 121.10(6) . . ?
Se3 K1 Se2 84.67(2) . . ?
Se4 K1 Se2 114.57(2) . . ?
C48 K1 Se2 168.24(6) . . ?
C44 K1 Se2 125.89(6) . . ?
C43 K1 Se2 144.08(6) . . ?
C27 K1 Se2 61.63(6) . . ?
C46 K1 K2 169.72(7) . . ?
C47 K1 K2 146.03(6) . . ?
C45 K1 K2 150.41(7) . . ?
Se3 K1 K2 64.055(19) . . ?
Se4 K1 K2 58.539(18) . . ?
C48 K1 K2 125.47(6) . . ?
C44 K1 K2 128.34(6) . . ?
C43 K1 K2 118.38(6) . . ?
C27 K1 K2 104.61(6) . . ?
Se2 K1 K2 56.029(17) . . ?
C46 K1 Se1 132.63(7) . . ?
C47 K1 Se1 123.05(7) . . ?
C45 K1 Se1 155.72(6) . . ?
Se3 K1 Se1 117.36(2) . . ?
Se4 K1 Se1 80.90(2) . . ?
C48 K1 Se1 129.76(6) . . ?
C44 K1 Se1 172.53(6) . . ?
C43 K1 Se1 148.88(6) . . ?
C27 K1 Se1 62.42(6) . . ?
Se2 K1 Se1 61.511(14) . . ?
K2 K1 Se1 53.312(17) . . ?
C19 K2 C18 25.90(8) . . ?
C19 K2 C20 25.89(8) . . ?
C18 K2 C20 44.52(8) . . ?
C19 K2 Se1 109.87(7) . . ?
C18 K2 Se1 108.42(6) . . ?
C20 K2 Se1 86.91(6) . . ?
C19 K2 Se2 111.74(6) . . ?
C18 K2 Se2 87.14(6) . . ?
C20 K2 Se2 114.27(6) . . ?
Se1 K2 Se2 66.854(16) . . ?
C19 K2 C17 44.91(8) . . ?
C18 K2 C17 24.93(8) . . ?
C20 K2 C17 50.94(8) . . ?
Se1 K2 C17 86.18(6) . . ?
Se2 K2 C17 67.42(5) . . ?
C19 K2 C21 44.69(8) . . ?
C18 K2 C21 50.92(8) . . ?
C20 K2 C21 24.62(8) . . ?
Se1 K2 C21 65.17(6) . . ?
Se2 K2 C21 93.80(6) . . ?
C17 K2 C21 43.01(8) . . ?
C19 K2 C16 52.11(8) . . ?
C18 K2 C16 43.72(8) . . ?
C20 K2 C16 43.50(8) . . ?
Se1 K2 C16 64.70(5) . . ?
Se2 K2 C16 71.07(6) . . ?
C17 K2 C16 24.43(7) . . ?
C21 K2 C16 24.37(7) . . ?
C19 K2 Se4 133.49(7) . . ?
C18 K2 Se4 157.74(6) . . ?
C20 K2 Se4 122.31(6) . . ?
Se1 K2 Se4 85.64(2) . . ?
Se2 K2 Se4 114.65(2) . . ?
C17 K2 Se4 169.73(6) . . ?
C21 K2 Se4 127.23(6) . . ?
C16 K2 Se4 145.42(6) . . ?
C19 K2 C54 85.15(8) . . ?
C18 K2 C54 99.04(8) . . ?
C20 K2 C54 97.09(8) . . ?
Se1 K2 C54 143.82(6) . . ?
Se2 K2 C54 139.21(7) . . ?
C17 K2 C54 123.90(8) . . ?
C21 K2 C54 121.35(8) . . ?
C16 K2 C54 137.18(8) . . ?
Se4 K2 C54 61.82(6) . . ?
C19 K2 K1 169.64(7) . . ?
C18 K2 K1 145.45(6) . . ?
C20 K2 K1 150.86(7) . . ?
Se1 K2 K1 64.098(19) . . ?
Se2 K2 K1 58.555(18) . . ?
C17 K2 K1 124.87(6) . . ?
C21 K2 K1 128.54(6) . . ?
C16 K2 K1 118.19(6) . . ?
Se4 K2 K1 56.095(17) . . ?
C54 K2 K1 104.64(6) . . ?
C19 K2 Se3 131.87(7) . . ?
C18 K2 Se3 121.77(6) . . ?
C20 K2 Se3 155.65(6) . . ?
Se1 K2 Se3 117.32(2) . . ?
Se2 K2 Se3 80.013(19) . . ?
C17 K2 Se3 128.06(6) . . ?
C21 K2 Se3 171.05(6) . . ?
C16 K2 Se3 147.32(6) . . ?
Se4 K2 Se3 61.626(14) . . ?
C54 K2 Se3 62.39(6) . . ?
K1 K2 Se3 53.231(17) . . ?
C25 P1 C1 108.21(14) . . ?
C25 P1 Se1 105.47(11) . . ?
C1 P1 Se1 110.58(10) . . ?
C25 P1 Se2 108.28(11) . . ?
C1 P1 Se2 111.29(10) . . ?
Se1 P1 Se2 112.73(4) . . ?
C25 P1 K2 142.94(10) . . ?
C1 P1 K2 108.78(10) . . ?
Se1 P1 K2 58.54(2) . . ?
Se2 P1 K2 59.36(2) . . ?
C52 P2 C28 108.39(14) . . ?
C52 P2 Se3 105.29(11) . . ?
C28 P2 Se3 110.65(10) . . ?
C52 P2 Se4 108.30(11) . . ?
C28 P2 Se4 111.14(10) . . ?
Se3 P2 Se4 112.78(4) . . ?
C52 P2 K1 142.99(11) . . ?
C28 P2 K1 108.53(10) . . ?
Se3 P2 K1 58.46(2) . . ?
Se4 P2 K1 59.58(2) . . ?
C2 C1 C6 117.4(3) . . ?
C2 C1 P1 118.0(2) . . ?
C6 C1 P1 124.6(2) . . ?
C3 C2 C1 120.0(3) . . ?
C3 C2 C16 112.5(3) . . ?
C1 C2 C16 126.9(3) . . ?
C4 C3 C2 121.8(4) . . ?
C4 C3 H3 119.1 . . ?
C2 C3 H3 119.1 . . ?
C3 C4 C5 118.4(4) . . ?
C3 C4 H4 120.8 . . ?
C5 C4 H4 120.8 . . ?
C4 C5 C6 122.1(3) . . ?
C4 C5 H5 118.9 . . ?
C6 C5 H5 118.9 . . ?
C5 C6 C1 119.6(3) . . ?
C5 C6 C7 112.5(3) . . ?
C1 C6 C7 127.6(3) . . ?
C12 C7 C8 119.1(3) . . ?
C12 C7 C6 119.2(3) . . ?
C8 C7 C6 121.1(3) . . ?
C9 C8 C7 119.1(3) . . ?
C9 C8 C13 118.1(3) . . ?
C7 C8 C13 122.8(3) . . ?
C10 C9 C8 122.3(3) . . ?
C10 C9 H9 118.9 . . ?
C8 C9 H9 118.9 . . ?
C9 C10 C11 117.8(3) . . ?
C9 C10 C14 121.5(3) . . ?
C11 C10 C14 120.7(3) . . ?
C12 C11 C10 122.1(3) . . ?
C12 C11 H11 118.9 . . ?
C10 C11 H11 118.9 . . ?
C11 C12 C7 119.4(3) . . ?
C11 C12 C15 118.7(3) . . ?
C7 C12 C15 121.8(3) . . ?
C8 C13 H13A 109.5 . . ?
C8 C13 H13B 109.5 . . ?
H13A C13 H13B 109.5 . . ?
C8 C13 H13C 109.5 . . ?
H13A C13 H13C 109.5 . . ?
H13B C13 H13C 109.5 . . ?
C10 C14 H14A 109.5 . . ?
C10 C14 H14B 109.5 . . ?
H14A C14 H14B 109.5 . . ?
C10 C14 H14C 109.5 . . ?
H14A C14 H14C 109.5 . . ?
H14B C14 H14C 109.5 . . ?
C12 C15 H15A 109.5 . . ?
C12 C15 H15B 109.5 . . ?
H15A C15 H15B 109.5 . . ?
C12 C15 H15C 109.5 . . ?
H15A C15 H15C 109.5 . . ?
H15B C15 H15C 109.5 . . ?
C17 C16 C21 119.4(3) . . ?
C17 C16 C2 116.5(3) . . ?
C21 C16 C2 122.6(3) . . ?
C17 C16 K2 76.00(18) . . ?
C21 C16 K2 77.15(18) . . ?
C2 C16 K2 129.63(19) . . ?
C18 C17 C16 119.2(3) . . ?
C18 C17 C22 118.5(3) . . ?
C16 C17 C22 122.1(3) . . ?
C18 C17 K2 70.71(18) . . ?
C16 C17 K2 79.57(17) . . ?
C22 C17 K2 124.9(2) . . ?
C19 C18 C17 122.1(3) . . ?
C19 C18 K2 74.16(18) . . ?
C17 C18 K2 84.36(18) . . ?
C19 C18 H18 118.7 . . ?
C17 C18 H18 118.7 . . ?
K2 C18 H18 118.7 . . ?
C18 C19 C20 117.7(3) . . ?
C18 C19 C23 120.5(3) . . ?
C20 C19 C23 121.8(3) . . ?
C18 C19 K2 79.94(19) . . ?
C20 C19 K2 81.11(19) . . ?
C23 C19 K2 110.4(2) . . ?
C21 C20 C19 122.1(3) . . ?
C21 C20 K2 84.50(19) . . ?
C19 C20 K2 73.01(18) . . ?
C21 C20 H20 118.8 . . ?
C19 C20 H20 118.8 . . ?
K2 C20 H20 118.8 . . ?
C20 C21 C16 119.2(3) . . ?
C20 C21 C24 118.9(3) . . ?
C16 C21 C24 121.8(3) . . ?
C20 C21 K2 70.88(18) . . ?
C16 C21 K2 78.48(18) . . ?
C24 C21 K2 124.2(2) . . ?
C17 C22 H22A 109.5 . . ?
C17 C22 H22B 109.5 . . ?
H22A C22 H22B 109.5 . . ?
C17 C22 H22C 109.5 . . ?
H22A C22 H22C 109.5 . . ?
H22B C22 H22C 109.5 . . ?
C19 C23 H23A 109.5 . . ?
C19 C23 H23B 109.5 . . ?
H23A C23 H23B 109.5 . . ?
C19 C23 H23C 109.5 . . ?
H23A C23 H23C 109.5 . . ?
H23B C23 H23C 109.5 . . ?
C21 C24 H24A 109.5 . . ?
C21 C24 H24B 109.5 . . ?
H24A C24 H24B 109.5 . . ?
C21 C24 H24C 109.5 . . ?
H24A C24 H24C 109.5 . . ?
H24B C24 H24C 109.5 . . ?
C26 C25 C27 109.7(3) . . ?
C26 C25 P1 111.2(2) . . ?
C27 C25 P1 110.6(2) . . ?
C26 C25 H25 108.4 . . ?
C27 C25 H25 108.4 . . ?
P1 C25 H25 108.4 . . ?
C25 C26 H26A 109.5 . . ?
C25 C26 H26B 109.5 . . ?
H26A C26 H26B 109.5 . . ?
C25 C26 H26C 109.5 . . ?
H26A C26 H26C 109.5 . . ?
H26B C26 H26C 109.5 . . ?
C25 C27 K1 116.84(19) . . ?
C25 C27 H27A 109.5 . . ?
K1 C27 H27A 133.1 . . ?
C25 C27 H27B 109.5 . . ?
K1 C27 H27B 61.9 . . ?
H27A C27 H27B 109.5 . . ?
C25 C27 H27C 109.5 . . ?
K1 C27 H27C 48.5 . . ?
H27A C27 H27C 109.5 . . ?
H27B C27 H27C 109.5 . . ?
C33 C28 C29 117.7(3) . . ?
C33 C28 P2 118.1(2) . . ?
C29 C28 P2 124.2(2) . . ?
C30 C29 C28 119.4(3) . . ?
C30 C29 C34 113.1(3) . . ?
C28 C29 C34 127.4(3) . . ?
C31 C30 C29 122.2(3) . . ?
C31 C30 H30 118.9 . . ?
C29 C30 H30 118.9 . . ?
C30 C31 C32 118.4(3) . . ?
C30 C31 H31 120.8 . . ?
C32 C31 H31 120.8 . . ?
C31 C32 C33 121.7(3) . . ?
C31 C32 H32 119.1 . . ?
C33 C32 H32 119.1 . . ?
C32 C33 C28 119.8(3) . . ?
C32 C33 C43 112.6(3) . . ?
C28 C33 C43 127.0(3) . . ?
C39 C34 C35 119.5(3) . . ?
C39 C34 C29 120.6(3) . . ?
C35 C34 C29 119.4(3) . . ?
C36 C35 C34 119.3(3) . . ?
C36 C35 C40 118.6(3) . . ?
C34 C35 C40 122.1(3) . . ?
C35 C36 C37 122.0(3) . . ?
C35 C36 H36 119.0 . . ?
C37 C36 H36 119.0 . . ?
C38 C37 C36 117.6(3) . . ?
C38 C37 C41 121.2(3) . . ?
C36 C37 C41 121.1(3) . . ?
C37 C38 C39 122.7(3) . . ?
C37 C38 H38 118.7 . . ?
C39 C38 H38 118.7 . . ?
C38 C39 C34 118.6(3) . . ?
C38 C39 C42 118.0(3) . . ?
C34 C39 C42 123.3(3) . . ?
C35 C40 H40A 109.5 . . ?
C35 C40 H40B 109.5 . . ?
H40A C40 H40B 109.5 . . ?
C35 C40 H40C 109.5 . . ?
H40A C40 H40C 109.5 . . ?
H40B C40 H40C 109.5 . . ?
C37 C41 H41A 109.5 . . ?
C37 C41 H41B 109.5 . . ?
H41A C41 H41B 109.5 . . ?
C37 C41 H41C 109.5 . . ?
H41A C41 H41C 109.5 . . ?
H41B C41 H41C 109.5 . . ?
C39 C42 H42A 109.5 . . ?
C39 C42 H42B 109.5 . . ?
H42A C42 H42B 109.5 . . ?
C39 C42 H42C 109.5 . . ?
H42A C42 H42C 109.5 . . ?
H42B C42 H42C 109.5 . . ?
C48 C43 C44 119.2(3) . . ?
C48 C43 C33 116.9(3) . . ?
C44 C43 C33 122.4(3) . . ?
C48 C43 K1 75.67(18) . . ?
C44 C43 K1 77.50(18) . . ?
C33 C43 K1 129.3(2) . . ?
C45 C44 C43 119.1(3) . . ?
C45 C44 C49 118.5(3) . . ?
C43 C44 C49 122.3(3) . . ?
C45 C44 K1 70.50(18) . . ?
C43 C44 K1 78.24(18) . . ?
C49 C44 K1 124.5(2) . . ?
C46 C45 C44 121.7(3) . . ?
C46 C45 K1 73.32(19) . . ?
C44 C45 K1 84.90(19) . . ?
C46 C45 H45 119.0 . . ?
C44 C45 H45 119.0 . . ?
K1 C45 H45 119.0 . . ?
C47 C46 C45 118.3(3) . . ?
C47 C46 C50 119.8(3) . . ?
C45 C46 C50 121.9(3) . . ?
C47 C46 K1 79.66(19) . . ?
C45 C46 K1 80.88(19) . . ?
C50 C46 K1 109.8(2) . . ?
C46 C47 C48 121.6(3) . . ?
C46 C47 K1 74.54(19) . . ?
C48 C47 K1 84.31(18) . . ?
C46 C47 H47 119.0 . . ?
C48 C47 H47 119.0 . . ?
K1 C47 H47 119.0 . . ?
C47 C48 C43 119.9(3) . . ?
C47 C48 C51 118.4(3) . . ?
C43 C48 C51 121.5(3) . . ?
C47 C48 K1 70.94(18) . . ?
C43 C48 K1 79.99(18) . . ?
C51 C48 K1 124.2(2) . . ?
C44 C49 H49A 109.5 . . ?
C44 C49 H49B 109.5 . . ?
H49A C49 H49B 109.5 . . ?
C44 C49 H49C 109.5 . . ?
H49A C49 H49C 109.5 . . ?
H49B C49 H49C 109.5 . . ?
C46 C50 H50A 109.5 . . ?
C46 C50 H50B 109.5 . . ?
H50A C50 H50B 109.5 . . ?
C46 C50 H50C 109.5 . . ?
H50A C50 H50C 109.5 . . ?
H50B C50 H50C 109.5 . . ?
C48 C51 H51A 109.5 . . ?
C48 C51 H51B 109.5 . . ?
H51A C51 H51B 109.5 . . ?
C48 C51 H51C 109.5 . . ?
H51A C51 H51C 109.5 . . ?
H51B C51 H51C 109.5 . . ?
C54 C52 C53 109.7(3) . . ?
C54 C52 P2 111.2(2) . . ?
C53 C52 P2 110.7(2) . . ?
C54 C52 H52 108.4 . . ?
C53 C52 H52 108.4 . . ?
P2 C52 H52 108.4 . . ?
C52 C53 H53A 109.5 . . ?
C52 C53 H53B 109.5 . . ?
H53A C53 H53B 109.5 . . ?
C52 C53 H53C 109.5 . . ?
H53A C53 H53C 109.5 . . ?
H53B C53 H53C 109.5 . . ?
C52 C54 K2 116.13(19) . . ?
C52 C54 H54A 109.5 . . ?
K2 C54 H54A 134.2 . . ?
C52 C54 H54B 109.5 . . ?
K2 C54 H54B 51.3 . . ?
H54A C54 H54B 109.5 . . ?
C52 C54 H54C 109.5 . . ?
K2 C54 H54C 59.2 . . ?
H54A C54 H54C 109.5 . . ?
H54B C54 H54C 109.5 . . ?

loop_
_geom_bond_atom_site_label_1
_geom_bond_atom_site_label_2
_geom_bond_distance
_geom_bond_site_symmetry_2
_geom_bond_publ_flag
Se1 P1 2.1613(8) . ?
Se1 K2 3.2540(8) . ?
Se1 K1 3.6502(9) . ?
Se2 P1 2.1655(8) . ?
Se2 K2 3.2852(8) . ?
Se2 K1 3.3796(8) . ?
Se3 P2 2.1626(8) . ?
Se3 K1 3.2469(8) . ?
Se3 K2 3.6448(9) . ?
Se4 P2 2.1669(8) . ?
Se4 K1 3.2891(8) . ?
Se4 K2 3.3804(8) . ?
K1 C46 3.083(3) . ?
K1 C47 3.147(3) . ?
K1 C45 3.177(3) . ?
K1 C48 3.313(3) . ?
K1 C44 3.358(3) . ?
K1 C43 3.367(3) . ?
K1 C27 3.377(3) . ?
K1 K2 3.6023(10) . ?
K2 C19 3.075(3) . ?
K2 C18 3.147(3) . ?
K2 C20 3.176(3) . ?
K2 C17 3.318(3) . ?
K2 C21 3.346(3) . ?
K2 C16 3.363(3) . ?
K2 C54 3.395(3) . ?
P1 C25 1.862(3) . ?
P1 C1 1.877(3) . ?
P2 C52 1.864(3) . ?
P2 C28 1.880(3) . ?
C1 C2 1.426(4) . ?
C1 C6 1.429(4) . ?
C2 C3 1.401(5) . ?
C2 C16 1.511(4) . ?
C3 C4 1.382(5) . ?
C3 H3 0.9500 . ?
C4 C5 1.387(6) . ?
C4 H4 0.9500 . ?
C5 C6 1.401(5) . ?
C5 H5 0.9500 . ?
C6 C7 1.513(5) . ?
C7 C12 1.411(5) . ?
C7 C8 1.416(5) . ?
C8 C9 1.402(5) . ?
C8 C13 1.516(5) . ?
C9 C10 1.386(5) . ?
C9 H9 0.9500 . ?
C10 C11 1.399(5) . ?
C10 C14 1.512(5) . ?
C11 C12 1.393(5) . ?
C11 H11 0.9500 . ?
C12 C15 1.509(5) . ?
C13 H13A 0.9800 . ?
C13 H13B 0.9800 . ?
C13 H13C 0.9800 . ?
C14 H14A 0.9800 . ?
C14 H14B 0.9800 . ?
C14 H14C 0.9800 . ?
C15 H15A 0.9800 . ?
C15 H15B 0.9800 . ?
C15 H15C 0.9800 . ?
C16 C17 1.414(4) . ?
C16 C21 1.416(4) . ?
C17 C18 1.405(4) . ?
C17 C22 1.499(4) . ?
C18 C19 1.396(4) . ?
C18 H18 1.0000 . ?
C19 C20 1.404(5) . ?
C19 C23 1.502(5) . ?
C20 C21 1.400(4) . ?
C20 H20 1.0000 . ?
C21 C24 1.513(5) . ?
C22 H22A 0.9800 . ?
C22 H22B 0.9800 . ?
C22 H22C 0.9800 . ?
C23 H23A 0.9800 . ?
C23 H23B 0.9800 . ?
C23 H23C 0.9800 . ?
C24 H24A 0.9800 . ?
C24 H24B 0.9800 . ?
C24 H24C 0.9800 . ?
C25 C26 1.528(5) . ?
C25 C27 1.533(4) . ?
C25 H25 1.0000 . ?
C26 H26A 0.9800 . ?
C26 H26B 0.9800 . ?
C26 H26C 0.9800 . ?
C27 H27A 0.9800 . ?
C27 H27B 0.9800 . ?
C27 H27C 0.9800 . ?
C28 C33 1.427(4) . ?
C28 C29 1.428(4) . ?
C29 C30 1.401(5) . ?
C29 C34 1.504(5) . ?
C30 C31 1.381(5) . ?
C30 H30 0.9500 . ?
C31 C32 1.391(5) . ?
C31 H31 0.9500 . ?
C32 C33 1.396(5) . ?
C32 H32 0.9500 . ?
C33 C43 1.508(4) . ?
C34 C39 1.412(4) . ?
C34 C35 1.412(5) . ?
C35 C36 1.398(5) . ?
C35 C40 1.508(5) . ?
C36 C37 1.402(5) . ?
C36 H36 0.9500 . ?
C37 C38 1.385(5) . ?
C37 C41 1.507(5) . ?
C38 C39 1.404(5) . ?
C38 H38 0.9500 . ?
C39 C42 1.512(5) . ?
C40 H40A 0.9800 . ?
C40 H40B 0.9800 . ?
C40 H40C 0.9800 . ?
C41 H41A 0.9800 . ?
C41 H41B 0.9800 . ?
C41 H41C 0.9800 . ?
C42 H42A 0.9800 . ?
C42 H42B 0.9800 . ?
C42 H42C 0.9800 . ?
C43 C48 1.409(4) . ?
C43 C44 1.413(4) . ?
C44 C45 1.403(4) . ?
C44 C49 1.508(5) . ?
C45 C46 1.400(5) . ?
C45 H45 1.0000 . ?
C46 C47 1.392(4) . ?
C46 C50 1.515(5) . ?
C47 C48 1.394(4) . ?
C47 H47 1.0000 . ?
C48 C51 1.513(4) . ?
C49 H49A 0.9800 . ?
C49 H49B 0.9800 . ?
C49 H49C 0.9800 . ?
C50 H50A 0.9800 . ?
C50 H50B 0.9800 . ?
C50 H50C 0.9800 . ?
C51 H51A 0.9800 . ?
C51 H51B 0.9800 . ?
C51 H51C 0.9800 . ?
C52 C54 1.529(5) . ?
C52 C53 1.535(5) . ?
C52 H52 1.0000 . ?
C53 H53A 0.9800 . ?
C53 H53B 0.9800 . ?
C53 H53C 0.9800 . ?
C54 H54A 0.9800 . ?
C54 H54B 0.9800 . ?
C54 H54C 0.9800 . ?

loop_
_geom_torsion_atom_site_label_1
_geom_torsion_atom_site_label_2
_geom_torsion_atom_site_label_3
_geom_torsion_atom_site_label_4
_geom_torsion
_geom_torsion_site_symmetry_1
_geom_torsion_site_symmetry_2
_geom_torsion_site_symmetry_3
_geom_torsion_site_symmetry_4
_geom_torsion_publ_flag
C25 P1 C1 C2 -162.1(2) . . . . ?
Se1 P1 C1 C2 -47.1(3) . . . . ?
Se2 P1 C1 C2 79.0(3) . . . . ?
K2 P1 C1 C2 15.5(3) . . . . ?
C25 P1 C1 C6 15.6(3) . . . . ?
Se1 P1 C1 C6 130.6(3) . . . . ?
Se2 P1 C1 C6 -103.3(3) . . . . ?
K2 P1 C1 C6 -166.8(3) . . . . ?
C6 C1 C2 C3 -8.8(5) . . . . ?
P1 C1 C2 C3 169.0(3) . . . . ?
C6 C1 C2 C16 161.9(3) . . . . ?
P1 C1 C2 C16 -20.3(4) . . . . ?
C1 C2 C3 C4 3.3(6) . . . . ?
C16 C2 C3 C4 -168.7(4) . . . . ?
C2 C3 C4 C5 3.6(7) . . . . ?
C3 C4 C5 C6 -4.8(7) . . . . ?
C4 C5 C6 C1 -1.0(6) . . . . ?
C4 C5 C6 C7 173.7(4) . . . . ?
C2 C1 C6 C5 7.7(5) . . . . ?
P1 C1 C6 C5 -170.0(3) . . . . ?
C2 C1 C6 C7 -166.1(3) . . . . ?
P1 C1 C6 C7 16.2(5) . . . . ?
C5 C6 C7 C12 -103.3(4) . . . . ?
C1 C6 C7 C12 70.9(5) . . . . ?
C5 C6 C7 C8 67.9(4) . . . . ?
C1 C6 C7 C8 -118.0(4) . . . . ?
C12 C7 C8 C9 -5.5(5) . . . . ?
C6 C7 C8 C9 -176.6(3) . . . . ?
C12 C7 C8 C13 171.2(3) . . . . ?
C6 C7 C8 C13 0.1(5) . . . . ?
C7 C8 C9 C10 2.4(5) . . . . ?
C13 C8 C9 C10 -174.4(4) . . . . ?
C8 C9 C10 C11 1.3(5) . . . . ?
C8 C9 C10 C14 179.1(3) . . . . ?
C9 C10 C11 C12 -2.0(5) . . . . ?
C14 C10 C11 C12 -179.8(3) . . . . ?
C10 C11 C12 C7 -1.1(5) . . . . ?
C10 C11 C12 C15 176.1(3) . . . . ?
C8 C7 C12 C11 4.8(5) . . . . ?
C6 C7 C12 C11 176.1(3) . . . . ?
C8 C7 C12 C15 -172.3(3) . . . . ?
C6 C7 C12 C15 -1.0(5) . . . . ?
C3 C2 C16 C17 91.4(4) . . . . ?
C1 C2 C16 C17 -79.9(4) . . . . ?
C3 C2 C16 C21 -74.3(4) . . . . ?
C1 C2 C16 C21 114.4(4) . . . . ?
C3 C2 C16 K2 -175.1(3) . . . . ?
C1 C2 C16 K2 13.6(5) . . . . ?
C21 C16 C17 C18 -5.4(4) . . . . ?
C2 C16 C17 C18 -171.6(3) . . . . ?
K2 C16 C17 C18 60.8(3) . . . . ?
C21 C16 C17 C22 169.0(3) . . . . ?
C2 C16 C17 C22 2.8(4) . . . . ?
K2 C16 C17 C22 -124.8(3) . . . . ?
C21 C16 C17 K2 -66.2(3) . . . . ?
C2 C16 C17 K2 127.6(2) . . . . ?
C16 C17 C18 C19 1.9(5) . . . . ?
C22 C17 C18 C19 -172.7(3) . . . . ?
K2 C17 C18 C19 67.3(3) . . . . ?
C16 C17 C18 K2 -65.4(3) . . . . ?
C22 C17 C18 K2 120.0(3) . . . . ?
C17 C18 C19 C20 1.7(5) . . . . ?
K2 C18 C19 C20 74.3(3) . . . . ?
C17 C18 C19 C23 179.5(3) . . . . ?
K2 C18 C19 C23 -107.9(3) . . . . ?
C17 C18 C19 K2 -72.6(3) . . . . ?
C18 C19 C20 C21 -1.7(5) . . . . ?
C23 C19 C20 C21 -179.5(3) . . . . ?
K2 C19 C20 C21 71.9(3) . . . . ?
C18 C19 C20 K2 -73.6(3) . . . . ?
C23 C19 C20 K2 108.6(3) . . . . ?
C19 C20 C21 C16 -1.8(5) . . . . ?
K2 C20 C21 C16 64.1(3) . . . . ?
C19 C20 C21 C24 174.8(3) . . . . ?
K2 C20 C21 C24 -119.2(3) . . . . ?
C19 C20 C21 K2 -66.0(3) . . . . ?
C17 C16 C21 C20 5.4(4) . . . . ?
C2 C16 C21 C20 170.7(3) . . . . ?
K2 C16 C21 C20 -60.2(3) . . . . ?
C17 C16 C21 C24 -171.2(3) . . . . ?
C2 C16 C21 C24 -5.9(5) . . . . ?
K2 C16 C21 C24 123.2(3) . . . . ?
C17 C16 C21 K2 65.6(3) . . . . ?
C2 C16 C21 K2 -129.1(3) . . . . ?
C1 P1 C25 C26 67.2(3) . . . . ?
Se1 P1 C25 C26 -51.2(2) . . . . ?
Se2 P1 C25 C26 -172.1(2) . . . . ?
K2 P1 C25 C26 -109.0(2) . . . . ?
C1 P1 C25 C27 -170.7(2) . . . . ?
Se1 P1 C25 C27 71.0(2) . . . . ?
Se2 P1 C25 C27 -49.9(2) . . . . ?
K2 P1 C25 C27 13.1(3) . . . . ?
C26 C25 C27 K1 114.7(2) . . . . ?
P1 C25 C27 K1 -8.3(3) . . . . ?
C52 P2 C28 C33 160.6(2) . . . . ?
Se3 P2 C28 C33 45.7(3) . . . . ?
Se4 P2 C28 C33 -80.4(2) . . . . ?
K1 P2 C28 C33 -16.7(3) . . . . ?
C52 P2 C28 C29 -17.3(3) . . . . ?
Se3 P2 C28 C29 -132.3(3) . . . . ?
Se4 P2 C28 C29 101.6(3) . . . . ?
K1 P2 C28 C29 165.3(2) . . . . ?
C33 C28 C29 C30 -8.2(5) . . . . ?
P2 C28 C29 C30 169.7(3) . . . . ?
C33 C28 C29 C34 166.4(3) . . . . ?
P2 C28 C29 C34 -15.7(5) . . . . ?
C28 C29 C30 C31 1.3(6) . . . . ?
C34 C29 C30 C31 -174.0(4) . . . . ?
C29 C30 C31 C32 4.6(7) . . . . ?
C30 C31 C32 C33 -3.5(7) . . . . ?
C31 C32 C33 C28 -3.6(6) . . . . ?
C31 C32 C33 C43 167.5(4) . . . . ?
C29 C28 C33 C32 9.4(5) . . . . ?
P2 C28 C33 C32 -168.7(3) . . . . ?
C29 C28 C33 C43 -160.3(3) . . . . ?
P2 C28 C33 C43 21.6(4) . . . . ?
C30 C29 C34 C39 -68.8(4) . . . . ?
C28 C29 C34 C39 116.3(4) . . . . ?
C30 C29 C34 C35 102.6(4) . . . . ?
C28 C29 C34 C35 -72.3(4) . . . . ?
C39 C34 C35 C36 -5.3(5) . . . . ?
C29 C34 C35 C36 -176.8(3) . . . . ?
C39 C34 C35 C40 171.5(3) . . . . ?
C29 C34 C35 C40 0.0(5) . . . . ?
C34 C35 C36 C37 0.6(5) . . . . ?
C40 C35 C36 C37 -176.3(3) . . . . ?
C35 C36 C37 C38 2.6(5) . . . . ?
C35 C36 C37 C41 179.6(3) . . . . ?
C36 C37 C38 C39 -1.2(5) . . . . ?
C41 C37 C38 C39 -178.2(3) . . . . ?
C37 C38 C39 C34 -3.4(5) . . . . ?
C37 C38 C39 C42 174.3(3) . . . . ?
C35 C34 C39 C38 6.6(5) . . . . ?
C29 C34 C39 C38 178.0(3) . . . . ?
C35 C34 C39 C42 -171.0(3) . . . . ?
C29 C34 C39 C42 0.4(5) . . . . ?
C32 C33 C43 C48 -91.2(4) . . . . ?
C28 C33 C43 C48 79.1(4) . . . . ?
C32 C33 C43 C44 74.7(4) . . . . ?
C28 C33 C43 C44 -115.0(4) . . . . ?
C32 C33 C43 K1 175.6(2) . . . . ?
C28 C33 C43 K1 -14.1(5) . . . . ?
C48 C43 C44 C45 -6.0(5) . . . . ?
C33 C43 C44 C45 -171.6(3) . . . . ?
K1 C43 C44 C45 59.6(3) . . . . ?
C48 C43 C44 C49 170.9(3) . . . . ?
C33 C43 C44 C49 5.3(5) . . . . ?
K1 C43 C44 C49 -123.6(3) . . . . ?
C48 C43 C44 K1 -65.5(3) . . . . ?
C33 C43 C44 K1 128.9(3) . . . . ?
C43 C44 C45 C46 3.2(5) . . . . ?
C49 C44 C45 C46 -173.7(3) . . . . ?
K1 C44 C45 C46 66.8(3) . . . . ?
C43 C44 C45 K1 -63.6(3) . . . . ?
C49 C44 C45 K1 119.4(3) . . . . ?
C44 C45 C46 C47 0.1(5) . . . . ?
K1 C45 C46 C47 73.0(3) . . . . ?
C44 C45 C46 C50 179.3(3) . . . . ?
K1 C45 C46 C50 -107.7(3) . . . . ?
C44 C45 C46 K1 -72.9(3) . . . . ?
C45 C46 C47 C48 -0.6(5) . . . . ?
C50 C46 C47 C48 -179.9(3) . . . . ?
K1 C46 C47 C48 73.1(3) . . . . ?
C45 C46 C47 K1 -73.7(3) . . . . ?
C50 C46 C47 K1 107.0(3) . . . . ?
C46 C47 C48 C43 -2.2(5) . . . . ?
K1 C47 C48 C43 65.7(3) . . . . ?
C46 C47 C48 C51 172.8(3) . . . . ?
K1 C47 C48 C51 -119.3(3) . . . . ?
C46 C47 C48 K1 -67.9(3) . . . . ?
C44 C43 C48 C47 5.5(5) . . . . ?
C33 C43 C48 C47 171.9(3) . . . . ?
K1 C43 C48 C47 -61.0(3) . . . . ?
C44 C43 C48 C51 -169.3(3) . . . . ?
C33 C43 C48 C51 -2.9(4) . . . . ?
K1 C43 C48 C51 124.2(3) . . . . ?
C44 C43 C48 K1 66.5(3) . . . . ?
C33 C43 C48 K1 -127.1(3) . . . . ?
C28 P2 C52 C54 170.9(2) . . . . ?
Se3 P2 C52 C54 -70.6(2) . . . . ?
Se4 P2 C52 C54 50.2(2) . . . . ?
K1 P2 C52 C54 -13.2(4) . . . . ?
C28 P2 C52 C53 -66.8(3) . . . . ?
Se3 P2 C52 C53 51.6(2) . . . . ?
Se4 P2 C52 C53 172.5(2) . . . . ?
K1 P2 C52 C53 109.1(2) . . . . ?
C53 C52 C54 K2 -114.9(2) . . . . ?
P2 C52 C54 K2 7.9(3) . . . . ?

loop_
_platon_squeeze_void_nr
_platon_squeeze_void_average_x
_platon_squeeze_void_average_y
_platon_squeeze_void_average_z
_platon_squeeze_void_volume
_platon_squeeze_void_count_electrons
_platon_squeeze_void_content
1 -0.019 0.000 0.000 514 138 ' '
2 -0.021 0.500 0.500 514 138 ' '
